data_7245507
loop_
_publ_author_name
'Li, Zihan'
'Fang, Xincao'
'Yang, Pengpeng'
'Li, Shushu'
'Wen, Qingshi'
'Zhuang, Wei'
'Wu, Jianglan'
'Zhu, Chenjie'
'Ying, Hanjie'

_publ_section_title
;
 Discovering Crystal Forms of the Bio-based Nylon 5O Monomer
 1,5-pentanediamine-O-phthalate: Insight into the Crystal Structures,
 Transformations and Stability
;
_journal_name_full CrystEngComm
_journal_paper_doi 10.1039/D2CE00628F
_journal_year 2022
_chemical_formula_sum 'C13 H24 N2 O6'
_chemical_formula_weight 304.34
_chemical_name_common '1,5-Diaminopentane acidephtalique;'
_chemical_name_systematic '1,5-Pentanediamine acidephtalique;1,5-Pentanediamine 1,2-phthalicacid'
_chemical_properties_physical Moisture-sensitive,Hygroscopic,Heat-sensitive
_space_group_IT_number 14
_space_group_name_Hall '-P 2yn'
_space_group_name_H-M_alt 'P 1 21/n 1'
_symmetry_cell_setting monoclinic
_symmetry_space_group_name_H-M 'P 1 21/n 1'
_atom_sites_solution_hydrogens geom
_atom_sites_solution_primary direct
_atom_sites_solution_secondary difmap
_audit_creation_method SHELXL-97
_audit_update_record
;
2020-05-28 deposited with the CCDC.	2022-09-16 downloaded from the CCDC.
;
_cell_angle_alpha 90.00
_cell_angle_beta 95.762(2)
_cell_angle_gamma 90.00
_cell_formula_units_Z 4
_cell_length_a 7.0825(7)
_cell_length_b 12.6540(11)
_cell_length_c 17.5329(15)
_cell_measurement_reflns_used 1315
_cell_measurement_temperature 298(2)
_cell_measurement_theta_max 23.666
_cell_measurement_theta_min 2.335
_cell_volume 1563.4(2)
_computing_cell_refinement 'Bruker SMART'
_computing_data_collection 'Bruker SMART'
_computing_data_reduction 'Bruker SAINT'
_computing_molecular_graphics 'Bruker SHELXTL'
_computing_publication_material 'Bruker SHELXTL'
_computing_structure_refinement 'SHELXL-97 (Sheldrick, 1997)'
_computing_structure_solution 'SHELXS-97 (Sheldrick, 1990)'
_diffrn_ambient_temperature 298(2)
_diffrn_measured_fraction_theta_full 0.998
_diffrn_measured_fraction_theta_max 0.998
_diffrn_measurement_device_type 'CCD area detector'
_diffrn_measurement_method 'phi and omega scans'
_diffrn_radiation_monochromator graphite
_diffrn_radiation_source 'fine-focus sealed tube'
_diffrn_radiation_type MoK\a
_diffrn_radiation_wavelength 0.71073
_diffrn_reflns_av_R_equivalents 0.0000
_diffrn_reflns_av_sigmaI/netI 0.0832
_diffrn_reflns_limit_h_max 8
_diffrn_reflns_limit_h_min -8
_diffrn_reflns_limit_k_max 15
_diffrn_reflns_limit_k_min -15
_diffrn_reflns_limit_l_max 20
_diffrn_reflns_limit_l_min -3
_diffrn_reflns_number 2761
_diffrn_reflns_theta_full 25.02
_diffrn_reflns_theta_max 25.02
_diffrn_reflns_theta_min 2.34
_exptl_absorpt_coefficient_mu 0.102
_exptl_absorpt_correction_T_max 0.9859
_exptl_absorpt_correction_T_min 0.9603
_exptl_absorpt_correction_type multi-scan
_exptl_absorpt_process_details sadabs
_exptl_crystal_colour Colorless
_exptl_crystal_density_diffrn 1.293
_exptl_crystal_density_meas 0
_exptl_crystal_density_method 'not measured'
_exptl_crystal_F_000 656
_exptl_crystal_size_max 0.40
_exptl_crystal_size_mid 0.35
_exptl_crystal_size_min 0.14
_refine_diff_density_max 0.269
_refine_diff_density_min -0.303
_refine_diff_density_rms 0.090
_refine_ls_extinction_method none
_refine_ls_goodness_of_fit_ref 1.053
_refine_ls_hydrogen_treatment mixed
_refine_ls_matrix_type full
_refine_ls_number_parameters 193
_refine_ls_number_reflns 2761
_refine_ls_number_restraints 0
_refine_ls_restrained_S_all 1.053
_refine_ls_R_factor_all 0.1043
_refine_ls_R_factor_gt 0.0513
_refine_ls_shift/su_max 0.000
_refine_ls_shift/su_mean 0.000
_refine_ls_structure_factor_coef Fsqd
_refine_ls_weighting_details 'calc w=1/[\s^2^(Fo^2^)+(0.0352P)^2^+0.0000P] where P=(Fo^2^+2Fc^2^)/3'
_refine_ls_weighting_scheme calc
_refine_ls_wR_factor_gt 0.0979
_refine_ls_wR_factor_ref 0.1122
_reflns_number_gt 1594
_reflns_number_total 2761
_reflns_threshold_expression >2sigma(I)
_cod_data_source_file d2ce00628f2.cif
_cod_data_source_block 190719e
_cod_depositor_comments
;
The following automatic conversions were performed:

data item '_symmetry_cell_setting' value 'Monoclinic' was changed to
'monoclinic' in accordance with the
/home/data/users/saulius/crontab/automatic-downloads/rss-feeds/RSC/lib/dictionaries/cif_core.dic
dictionary named 'cif_core.dic' version 2.4.2 last updated on
2011-04-26.

Automatic conversion script
Id: cif_fix_values 7556 2019-12-06 15:28:31Z antanas 
;
_cod_original_sg_symbol_H-M P2(1)/n
_cod_database_code 7245507

loop_
_symmetry_equiv_pos_as_xyz
'x, y, z'
'-x+1/2, y+1/2, -z+1/2'
'-x, -y, -z'
'x-1/2, -y-1/2, z-1/2'

loop_
_atom_site_label
_atom_site_type_symbol
_atom_site_fract_x
_atom_site_fract_y
_atom_site_fract_z
_atom_site_U_iso_or_equiv
_atom_site_adp_type
_atom_site_occupancy
_atom_site_symmetry_multiplicity
_atom_site_calc_flag
_atom_site_refinement_flags
_atom_site_disorder_assembly
_atom_site_disorder_group
N1 N 0.4962(4) 1.05724(19) 0.79093(11) 0.0355(7) Uani 1 1 d . . .
H1A H 0.4034 1.0223 0.8106 0.053 Uiso 1 1 calc R . .
H1B H 0.4857 1.1259 0.8005 0.053 Uiso 1 1 calc R . .
H1C H 0.6079 1.0339 0.8121 0.053 Uiso 1 1 calc R . .
N2 N 0.5789(4) 0.6997(2) 0.45343(13) 0.0449(8) Uani 1 1 d . . .
H2A H 0.6959 0.6828 0.4730 0.067 Uiso 1 1 calc R . .
H2B H 0.5741 0.7017 0.4025 0.067 Uiso 1 1 calc R . .
H2C H 0.4975 0.6516 0.4674 0.067 Uiso 1 1 calc R . .
O1 O 0.4729(4) 0.26475(17) 0.82913(11) 0.0543(7) Uani 1 1 d . . .
O2 O 0.5078(4) 0.30889(17) 0.70976(10) 0.0552(7) Uani 1 1 d . . .
O3 O 0.3254(3) 0.49626(17) 0.62995(10) 0.0415(6) Uani 1 1 d . . .
O4 O 0.6372(3) 0.52314(19) 0.63137(11) 0.0486(6) Uani 1 1 d . . .
O5 O 0.2613(3) 0.58148(17) 0.49051(10) 0.0516(7) Uani 1 1 d . . .
H5C H 0.2867 0.5493 0.5328 0.062 Uiso 1 1 d R . .
H5D H 0.2977 0.5434 0.4548 0.062 Uiso 1 1 d R . .
O6 O 0.5442(3) 0.20393(18) 0.98227(11) 0.0661(8) Uani 1 1 d . . .
H6C H 0.5261 0.2234 0.9357 0.079 Uiso 1 1 d R . .
H6D H 0.4514 0.1653 0.9920 0.079 Uiso 1 1 d R . .
C1 C 0.4934(4) 0.3317(2) 0.77739(16) 0.0328(8) Uani 1 1 d . . .
C2 C 0.4873(5) 0.5122(2) 0.66336(15) 0.0320(7) Uani 1 1 d . . .
C3 C 0.5028(4) 0.4462(2) 0.80190(14) 0.0269(7) Uani 1 1 d . . .
C4 C 0.5029(4) 0.5288(2) 0.74904(14) 0.0258(7) Uani 1 1 d . . .
C5 C 0.5130(5) 0.6318(3) 0.77413(15) 0.0406(9) Uani 1 1 d . . .
H5 H 0.5128 0.6862 0.7384 0.049 Uiso 1 1 calc R . .
C6 C 0.5233(5) 0.6563(3) 0.85129(16) 0.0451(9) Uani 1 1 d . . .
H6 H 0.5291 0.7264 0.8674 0.054 Uiso 1 1 calc R . .
C7 C 0.5249(5) 0.5757(3) 0.90360(16) 0.0411(8) Uani 1 1 d . . .
H7 H 0.5332 0.5910 0.9557 0.049 Uiso 1 1 calc R . .
C8 C 0.5143(4) 0.4720(3) 0.87917(15) 0.0356(8) Uani 1 1 d . . .
H8 H 0.5148 0.4182 0.9153 0.043 Uiso 1 1 calc R . .
C9 C 0.4821(4) 1.0398(2) 0.70668(14) 0.0327(7) Uani 1 1 d . . .
H9A H 0.5831 1.0785 0.6857 0.039 Uiso 1 1 calc R . .
H9B H 0.3623 1.0682 0.6839 0.039 Uiso 1 1 calc R . .
C10 C 0.4948(4) 0.9246(2) 0.68462(14) 0.0336(8) Uani 1 1 d . . .
H10A H 0.3899 0.8858 0.7027 0.040 Uiso 1 1 calc R . .
H10B H 0.6122 0.8947 0.7086 0.040 Uiso 1 1 calc R . .
C11 C 0.4886(4) 0.9142(2) 0.59779(15) 0.0365(8) Uani 1 1 d . . .
H11A H 0.3650 0.9377 0.5751 0.044 Uiso 1 1 calc R . .
H11B H 0.5827 0.9614 0.5799 0.044 Uiso 1 1 calc R . .
C12 C 0.5238(5) 0.8044(2) 0.56896(15) 0.0396(8) Uani 1 1 d . . .
H12A H 0.4242 0.7574 0.5825 0.047 Uiso 1 1 calc R . .
H12B H 0.6439 0.7783 0.5932 0.047 Uiso 1 1 calc R . .
C13 C 0.5279(5) 0.8048(2) 0.48243(15) 0.0418(9) Uani 1 1 d . . .
H13A H 0.4042 0.8253 0.4582 0.050 Uiso 1 1 calc R . .
H13B H 0.6195 0.8567 0.4687 0.050 Uiso 1 1 calc R . .

loop_
_atom_site_aniso_label
_atom_site_aniso_U_11
_atom_site_aniso_U_22
_atom_site_aniso_U_33
_atom_site_aniso_U_23
_atom_site_aniso_U_13
_atom_site_aniso_U_12
N1 0.0374(15) 0.0378(16) 0.0312(13) -0.0039(12) 0.0021(12) 0.0016(14)
N2 0.058(2) 0.0446(18) 0.0321(13) -0.0060(13) 0.0042(13) 0.0047(16)
O1 0.095(2) 0.0318(13) 0.0366(12) 0.0034(11) 0.0106(12) -0.0046(14)
O2 0.098(2) 0.0380(14) 0.0297(11) -0.0065(11) 0.0069(12) 0.0042(15)
O3 0.0386(13) 0.0569(16) 0.0273(10) -0.0043(11) -0.0050(10) 0.0032(12)
O4 0.0459(15) 0.0698(17) 0.0317(11) -0.0088(12) 0.0126(10) -0.0082(13)
O5 0.0685(18) 0.0554(15) 0.0313(11) -0.0012(11) 0.0065(10) 0.0158(13)
O6 0.0648(18) 0.089(2) 0.0428(13) 0.0116(14) -0.0012(13) -0.0289(16)
C1 0.0344(19) 0.033(2) 0.0301(16) -0.0025(15) 0.0008(15) 0.0022(16)
C2 0.044(2) 0.0277(19) 0.0252(15) -0.0009(14) 0.0059(16) 0.0024(18)
C3 0.0266(17) 0.0275(18) 0.0266(15) -0.0036(14) 0.0019(14) -0.0009(15)
C4 0.0271(16) 0.0290(18) 0.0212(14) -0.0066(15) 0.0023(13) 0.0038(16)
C5 0.057(2) 0.032(2) 0.0324(17) 0.0010(15) 0.0065(17) -0.0009(18)
C6 0.057(2) 0.040(2) 0.0387(18) -0.0116(17) 0.0053(18) -0.007(2)
C7 0.046(2) 0.054(2) 0.0230(15) -0.0115(18) 0.0004(15) 0.000(2)
C8 0.0384(19) 0.044(2) 0.0243(15) 0.0006(16) 0.0041(15) 0.0011(18)
C9 0.0364(18) 0.0337(19) 0.0282(15) -0.0037(14) 0.0050(14) 0.0000(17)
C10 0.0311(18) 0.035(2) 0.0348(16) -0.0051(15) 0.0023(15) 0.0010(17)
C11 0.0369(19) 0.038(2) 0.0345(16) -0.0064(16) 0.0020(14) 0.0041(17)
C12 0.047(2) 0.037(2) 0.0348(16) -0.0031(16) 0.0063(15) 0.0048(17)
C13 0.051(2) 0.039(2) 0.0346(17) -0.0060(16) 0.0004(16) 0.0100(18)

loop_
_atom_type_symbol
_atom_type_description
_atom_type_scat_dispersion_real
_atom_type_scat_dispersion_imag
_atom_type_scat_source
C C 0.0033 0.0016 'International Tables Vol C Tables 4.2.6.8 and 6.1.1.4'
H H 0.0000 0.0000 'International Tables Vol C Tables 4.2.6.8 and 6.1.1.4'
N N 0.0061 0.0033 'International Tables Vol C Tables 4.2.6.8 and 6.1.1.4'
O O 0.0106 0.0060 'International Tables Vol C Tables 4.2.6.8 and 6.1.1.4'

loop_
_geom_angle_atom_site_label_1
_geom_angle_atom_site_label_2
_geom_angle_atom_site_label_3
_geom_angle
_geom_angle_site_symmetry_1
_geom_angle_site_symmetry_3
_geom_angle_publ_flag
C9 N1 H1A 109.5 . . ?
C9 N1 H1B 109.5 . . ?
H1A N1 H1B 109.5 . . ?
C9 N1 H1C 109.5 . . ?
H1A N1 H1C 109.5 . . ?
H1B N1 H1C 109.5 . . ?
C13 N2 H2A 109.5 . . ?
C13 N2 H2B 109.5 . . ?
H2A N2 H2B 109.5 . . ?
C13 N2 H2C 109.5 . . ?
H2A N2 H2C 109.5 . . ?
H2B N2 H2C 109.5 . . ?
H5C O5 H5D 108.6 . . ?
H6C O6 H6D 108.3 . . ?
O2 C1 O1 124.1(3) . . ?
O2 C1 C3 119.4(3) . . ?
O1 C1 C3 116.4(2) . . ?
O3 C2 O4 125.8(2) . . ?
O3 C2 C4 117.4(3) . . ?
O4 C2 C4 116.6(3) . . ?
C8 C3 C4 117.9(3) . . ?
C8 C3 C1 120.0(3) . . ?
C4 C3 C1 122.1(2) . . ?
C5 C4 C3 120.0(2) . . ?
C5 C4 C2 116.5(3) . . ?
C3 C4 C2 123.5(3) . . ?
C4 C5 C6 121.4(3) . . ?
C4 C5 H5 119.3 . . ?
C6 C5 H5 119.3 . . ?
C7 C6 C5 118.9(3) . . ?
C7 C6 H6 120.5 . . ?
C5 C6 H6 120.5 . . ?
C6 C7 C8 120.2(3) . . ?
C6 C7 H7 119.9 . . ?
C8 C7 H7 119.9 . . ?
C7 C8 C3 121.5(3) . . ?
C7 C8 H8 119.2 . . ?
C3 C8 H8 119.2 . . ?
N1 C9 C10 113.4(2) . . ?
N1 C9 H9A 108.9 . . ?
C10 C9 H9A 108.9 . . ?
N1 C9 H9B 108.9 . . ?
C10 C9 H9B 108.9 . . ?
H9A C9 H9B 107.7 . . ?
C9 C10 C11 110.0(2) . . ?
C9 C10 H10A 109.7 . . ?
C11 C10 H10A 109.7 . . ?
C9 C10 H10B 109.7 . . ?
C11 C10 H10B 109.7 . . ?
H10A C10 H10B 108.2 . . ?
C12 C11 C10 115.1(3) . . ?
C12 C11 H11A 108.5 . . ?
C10 C11 H11A 108.5 . . ?
C12 C11 H11B 108.5 . . ?
C10 C11 H11B 108.5 . . ?
H11A C11 H11B 107.5 . . ?
C11 C12 C13 110.6(3) . . ?
C11 C12 H12A 109.5 . . ?
C13 C12 H12A 109.5 . . ?
C11 C12 H12B 109.5 . . ?
C13 C12 H12B 109.5 . . ?
H12A C12 H12B 108.1 . . ?
N2 C13 C12 111.6(2) . . ?
N2 C13 H13A 109.3 . . ?
C12 C13 H13A 109.3 . . ?
N2 C13 H13B 109.3 . . ?
C12 C13 H13B 109.3 . . ?
H13A C13 H13B 108.0 . . ?

loop_
_geom_bond_atom_site_label_1
_geom_bond_atom_site_label_2
_geom_bond_distance
_geom_bond_site_symmetry_2
_geom_bond_publ_flag
N1 C9 1.487(3) . ?
N1 H1A 0.8900 . ?
N1 H1B 0.8900 . ?
N1 H1C 0.8900 . ?
N2 C13 1.482(3) . ?
N2 H2A 0.8900 . ?
N2 H2B 0.8900 . ?
N2 H2C 0.8900 . ?
O1 C1 1.260(3) . ?
O2 C1 1.234(3) . ?
O3 C2 1.251(4) . ?
O4 C2 1.257(4) . ?
O5 H5C 0.8499 . ?
O5 H5D 0.8501 . ?
O6 H6C 0.8500 . ?
O6 H6D 0.8500 . ?
C1 C3 1.511(4) . ?
C2 C4 1.510(3) . ?
C3 C8 1.388(3) . ?
C3 C4 1.397(4) . ?
C4 C5 1.376(4) . ?
C5 C6 1.383(4) . ?
C5 H5 0.9300 . ?
C6 C7 1.371(4) . ?
C6 H6 0.9300 . ?
C7 C8 1.380(4) . ?
C7 H7 0.9300 . ?
C8 H8 0.9300 . ?
C9 C10 1.513(4) . ?
C9 H9A 0.9700 . ?
C9 H9B 0.9700 . ?
C10 C11 1.524(3) . ?
C10 H10A 0.9700 . ?
C10 H10B 0.9700 . ?
C11 C12 1.509(4) . ?
C11 H11A 0.9700 . ?
C11 H11B 0.9700 . ?
C12 C13 1.520(3) . ?
C12 H12A 0.9700 . ?
C12 H12B 0.9700 . ?
C13 H13A 0.9700 . ?
C13 H13B 0.9700 . ?

loop_
_geom_torsion_atom_site_label_1
_geom_torsion_atom_site_label_2
_geom_torsion_atom_site_label_3
_geom_torsion_atom_site_label_4
_geom_torsion
_geom_torsion_site_symmetry_1
_geom_torsion_site_symmetry_2
_geom_torsion_site_symmetry_3
_geom_torsion_site_symmetry_4
_geom_torsion_publ_flag
O2 C1 C3 C8 -170.7(3) . . . . ?
O1 C1 C3 C8 8.5(4) . . . . ?
O2 C1 C3 C4 8.4(5) . . . . ?
O1 C1 C3 C4 -172.4(3) . . . . ?
C8 C3 C4 C5 -0.4(4) . . . . ?
C1 C3 C4 C5 -179.6(3) . . . . ?
C8 C3 C4 C2 -178.8(3) . . . . ?
C1 C3 C4 C2 2.1(5) . . . . ?
O3 C2 C4 C5 -98.1(3) . . . . ?
O4 C2 C4 C5 77.0(4) . . . . ?
O3 C2 C4 C3 80.3(4) . . . . ?
O4 C2 C4 C3 -104.7(4) . . . . ?
C3 C4 C5 C6 0.1(5) . . . . ?
C2 C4 C5 C6 178.5(3) . . . . ?
C4 C5 C6 C7 0.5(5) . . . . ?
C5 C6 C7 C8 -0.7(5) . . . . ?
C6 C7 C8 C3 0.4(5) . . . . ?
C4 C3 C8 C7 0.2(5) . . . . ?
C1 C3 C8 C7 179.4(3) . . . . ?
N1 C9 C10 C11 -177.3(2) . . . . ?
C9 C10 C11 C12 173.0(3) . . . . ?
C10 C11 C12 C13 -176.0(3) . . . . ?
C11 C12 C13 N2 175.0(3) . . . . ?
